data_1508444
loop_
_publ_author_name
'He, Hua'
Tyson,Chauntae
'Bobev, Svilen'

_publ_section_title
;
 Synthesis and Crystal Structures of the Quaternary Zintl Phases
 RbNa8Ga3Pn6 (Pn = P, As) and Na10NbGaAs6
;
_journal_issue 2
_journal_name_full Crystals
_journal_page_first 213
_journal_page_last 223
_journal_paper_doi 10.3390/cryst2020213
_journal_volume 2
_journal_year 2012
_chemical_formula_moiety 'Ga3 P6, Rb, 8(Na)'
_chemical_formula_sum 'Ga3 Na8 P6 Rb'
_chemical_formula_weight 664.37
_chemical_name_systematic
; 
 ? 
;
_space_group_IT_number 62
_symmetry_cell_setting orthorhombic
_symmetry_space_group_name_Hall '-P 2ac 2n'
_symmetry_space_group_name_H-M 'P n m a'
_atom_sites_solution_primary direct
_atom_sites_solution_secondary difmap
_audit_creation_method SHELXL-97
_cell_angle_alpha 90.00
_cell_angle_beta 90.00
_cell_angle_gamma 90.00
_cell_formula_units_Z 4
_cell_length_a 22.276(3)
_cell_length_b 4.6947(6)
_cell_length_c 16.356(2)
_cell_measurement_reflns_used 2382
_cell_measurement_temperature 200(2)
_cell_measurement_theta_max 28.28
_cell_measurement_theta_min 1.54
_cell_volume 1710.5(4)
_computing_cell_refinement 'Bruker SMART'
_computing_data_collection 'Bruker SMART'
_computing_data_reduction 'Bruker SAINT'
_computing_molecular_graphics 'Bruker SHELXTL'
_computing_publication_material 'Bruker SHELXTL'
_computing_structure_refinement 'SHELXL-97 (Sheldrick, 1997)'
_computing_structure_solution 'SHELXS-97 (Sheldrick, 1990)'
_diffrn_ambient_temperature 200(2)
_diffrn_measured_fraction_theta_full 1.000
_diffrn_measured_fraction_theta_max 1.000
_diffrn_measurement_device_type 'CCD area detector'
_diffrn_measurement_method 'phi and omega scans'
_diffrn_radiation_monochromator graphite
_diffrn_radiation_source 'fine-focus sealed tube'
_diffrn_radiation_type MoK\a
_diffrn_radiation_wavelength 0.71073
_diffrn_reflns_av_R_equivalents 0.0954
_diffrn_reflns_av_sigmaI/netI 0.0477
_diffrn_reflns_limit_h_max 29
_diffrn_reflns_limit_h_min -29
_diffrn_reflns_limit_k_max 6
_diffrn_reflns_limit_k_min -6
_diffrn_reflns_limit_l_max 21
_diffrn_reflns_limit_l_min -21
_diffrn_reflns_number 22860
_diffrn_reflns_theta_full 28.28
_diffrn_reflns_theta_max 28.28
_diffrn_reflns_theta_min 1.54
_exptl_absorpt_coefficient_mu 8.252
_exptl_absorpt_correction_T_max 0.781
_exptl_absorpt_correction_T_min 0.743
_exptl_absorpt_correction_type multi-scan
_exptl_absorpt_process_details
;
SADABS (Sheldrick, 2003)
;
_exptl_crystal_colour black
_exptl_crystal_density_diffrn 2.580
_exptl_crystal_density_method 'not measured'
_exptl_crystal_description bar
_exptl_crystal_F_000 1232
_exptl_crystal_size_max 0.05
_exptl_crystal_size_mid 0.03
_exptl_crystal_size_min 0.03
_refine_diff_density_max 0.802
_refine_diff_density_min -0.880
_refine_diff_density_rms 0.170
_refine_ls_extinction_method none
_refine_ls_goodness_of_fit_ref 1.104
_refine_ls_matrix_type full
_refine_ls_number_parameters 109
_refine_ls_number_reflns 2382
_refine_ls_number_restraints 0
_refine_ls_restrained_S_all 1.104
_refine_ls_R_factor_all 0.0698
_refine_ls_R_factor_gt 0.0410
_refine_ls_shift/su_max 0.001
_refine_ls_shift/su_mean 0.000
_refine_ls_structure_factor_coef Fsqd
_refine_ls_weighting_details 'calc w=1/[\s^2^(Fo^2^)+(0.0109P)^2^+1.1965P] where P=(Fo^2^+2Fc^2^)/3'
_refine_ls_weighting_scheme calc
_refine_ls_wR_factor_gt 0.0625
_refine_ls_wR_factor_ref 0.0707
_reflns_number_gt 1703
_reflns_number_total 2382
_reflns_threshold_expression >2sigma(I)
_cod_data_source_file RbNa8Ga3P6_crystals-02-00213-s001_DC182.cif
_cod_data_source_block I_chateigner_1508444
_cod_depositor_comments 'mistake in journal_issue, fixed'
_cod_original_cell_volume 1710.4(4)
_cod_database_code 1508444

loop_
_symmetry_equiv_pos_as_xyz
'x, y, z'
'-x+1/2, -y, z+1/2'
'-x, y+1/2, -z'
'x+1/2, -y+1/2, -z+1/2'
'-x, -y, -z'
'x-1/2, y, -z-1/2'
'x, -y-1/2, z'
'-x-1/2, y-1/2, z-1/2'

loop_
_atom_site_label
_atom_site_type_symbol
_atom_site_fract_x
_atom_site_fract_y
_atom_site_fract_z
_atom_site_U_iso_or_equiv
_atom_site_adp_type
_atom_site_occupancy
_atom_site_symmetry_multiplicity
_atom_site_calc_flag
_atom_site_refinement_flags
Rb Rb 0.00036(3) 0.2500 0.69196(4) 0.01770(15) Uani 1 2 d S
Na1 Na 0.05191(12) 0.2500 0.46738(17) 0.0199(6) Uani 1 2 d S
Na2 Na 0.05648(12) 0.2500 0.14912(16) 0.0182(6) Uani 1 2 d S
Na3 Na 0.18095(13) 0.2500 0.57776(17) 0.0219(6) Uani 1 2 d S
Na4 Na 0.18087(12) 0.2500 0.80732(17) 0.0193(6) Uani 1 2 d S
Na5 Na 0.19217(13) 0.2500 0.04386(17) 0.0236(7) Uani 1 2 d S
Na6 Na 0.33703(12) 0.2500 0.69967(17) 0.0215(6) Uani 1 2 d S
Na7 Na 0.34074(12) 0.2500 0.92002(17) 0.0206(6) Uani 1 2 d S
Na8 Na 0.53922(12) 0.2500 0.55684(17) 0.0217(6) Uani 1 2 d S
Ga1 Ga 0.21619(3) 0.2500 0.30908(5) 0.01213(16) Uani 1 2 d S
Ga2 Ga 0.36467(3) 0.2500 0.43097(4) 0.01217(16) Uani 1 2 d S
Ga3 Ga 0.37296(3) 0.2500 0.19036(5) 0.01238(16) Uani 1 2 d S
P1 P 0.11540(7) 0.2500 0.30801(11) 0.0137(3) Uani 1 2 d S
P2 P 0.26147(8) 0.2500 0.43570(11) 0.0197(4) Uani 1 2 d S
P3 P 0.26843(7) 0.2500 0.18695(12) 0.0175(4) Uani 1 2 d S
P4 P 0.41023(8) 0.2500 0.55438(11) 0.0142(4) Uani 1 2 d S
P5 P 0.41718(8) 0.2500 0.06605(11) 0.0134(4) Uani 1 2 d S
P6 P 0.42399(8) 0.2500 0.31522(11) 0.0157(4) Uani 1 2 d S

loop_
_atom_site_aniso_label
_atom_site_aniso_U_11
_atom_site_aniso_U_22
_atom_site_aniso_U_33
_atom_site_aniso_U_23
_atom_site_aniso_U_13
_atom_site_aniso_U_12
Rb 0.0156(3) 0.0169(3) 0.0205(3) 0.000 0.0000(3) 0.000
Na1 0.0196(15) 0.0188(16) 0.0213(15) 0.000 -0.0012(12) 0.000
Na2 0.0172(15) 0.0207(16) 0.0167(15) 0.000 -0.0011(11) 0.000
Na3 0.0235(15) 0.0247(15) 0.0175(15) 0.000 0.0032(13) 0.000
Na4 0.0247(15) 0.0153(14) 0.0178(14) 0.000 0.0015(13) 0.000
Na5 0.0258(16) 0.0255(16) 0.0194(15) 0.000 -0.0053(13) 0.000
Na6 0.0245(15) 0.0209(15) 0.0191(15) 0.000 0.0069(12) 0.000
Na7 0.0232(16) 0.0180(15) 0.0205(15) 0.000 -0.0036(12) 0.000
Na8 0.0148(14) 0.0224(17) 0.0279(16) 0.000 0.0006(13) 0.000
Ga1 0.0103(3) 0.0134(4) 0.0127(4) 0.000 -0.0004(3) 0.000
Ga2 0.0121(4) 0.0135(4) 0.0109(4) 0.000 -0.0008(3) 0.000
Ga3 0.0114(3) 0.0150(4) 0.0108(3) 0.000 0.0002(3) 0.000
P1 0.0098(8) 0.0175(9) 0.0139(8) 0.000 0.0006(7) 0.000
P2 0.0108(9) 0.0367(12) 0.0116(9) 0.000 -0.0001(7) 0.000
P3 0.0105(8) 0.0309(11) 0.0110(9) 0.000 0.0006(7) 0.000
P4 0.0134(8) 0.0168(9) 0.0124(9) 0.000 0.0007(7) 0.000
P5 0.0133(8) 0.0162(9) 0.0108(9) 0.000 0.0005(7) 0.000
P6 0.0131(8) 0.0227(10) 0.0114(9) 0.000 -0.0002(7) 0.000

loop_
_atom_type_symbol
_atom_type_description
_atom_type_scat_dispersion_real
_atom_type_scat_dispersion_imag
_atom_type_scat_source
Na Na 0.0362 0.0249 'International Tables Vol C Tables 4.2.6.8 and 6.1.1.4'
P P 0.1023 0.0942 'International Tables Vol C Tables 4.2.6.8 and 6.1.1.4'
Ga Ga 0.2307 1.6083 'International Tables Vol C Tables 4.2.6.8 and 6.1.1.4'
Rb Rb -0.9393 2.9676 'International Tables Vol C Tables 4.2.6.8 and 6.1.1.4'

loop_
_geom_angle_atom_site_label_1
_geom_angle_atom_site_label_2
_geom_angle_atom_site_label_3
_geom_angle
_geom_angle_site_symmetry_1
_geom_angle_site_symmetry_3
P1 Rb P1 84.63(4) 5_556 5_566
P1 Rb P6 143.33(5) 5_556 2_565
P1 Rb P6 84.56(3) 5_566 2_565
P1 Rb P6 84.56(3) 5_556 2
P1 Rb P6 143.33(5) 5_566 2
P6 Rb P6 83.55(4) 2_565 2
P1 Rb P5 86.49(3) 5_556 2
P1 Rb P5 144.21(5) 5_566 2
P6 Rb P5 120.96(4) 2_565 2
P6 Rb P5 69.58(3) 2 2
P1 Rb P5 144.21(5) 5_556 2_565
P1 Rb P5 86.49(3) 5_566 2_565
P6 Rb P5 69.58(3) 2_565 2_565
P6 Rb P5 120.96(4) 2 2_565
P5 Rb P5 80.77(4) 2 2_565
P1 Rb Ga3 177.41(2) 5_556 2_565
P1 Rb Ga3 97.93(2) 5_566 2_565
P6 Rb Ga3 37.84(3) 2_565 2_565
P6 Rb Ga3 93.58(3) 2 2_565
P5 Rb Ga3 91.18(3) 2 2_565
P5 Rb Ga3 36.08(3) 2_565 2_565
P1 Rb Ga3 97.93(2) 5_556 2
P1 Rb Ga3 177.41(2) 5_566 2
P6 Rb Ga3 93.58(3) 2_565 2
P6 Rb Ga3 37.84(3) 2 2
P5 Rb Ga3 36.08(3) 2 2
P5 Rb Ga3 91.18(3) 2_565 2
Ga3 Rb Ga3 79.51(2) 2_565 2
P1 Rb Na1 48.66(5) 5_556 5_556
P1 Rb Na1 101.23(5) 5_566 5_556
P6 Rb Na1 167.78(6) 2_565 5_556
P6 Rb Na1 97.53(4) 2 5_556
P5 Rb Na1 49.26(5) 2 5_556
P5 Rb Na1 99.81(5) 2_565 5_556
Ga3 Rb Na1 130.04(5) 2_565 5_556
Ga3 Rb Na1 80.27(4) 2 5_556
P1 Rb Na1 101.23(5) 5_556 5_566
P1 Rb Na1 48.66(5) 5_566 5_566
P6 Rb Na1 97.53(4) 2_565 5_566
P6 Rb Na1 167.78(6) 2 5_566
P5 Rb Na1 99.81(5) 2 5_566
P5 Rb Na1 49.26(5) 2_565 5_566
Ga3 Rb Na1 80.27(4) 2_565 5_566
Ga3 Rb Na1 130.04(5) 2 5_566
Na1 Rb Na1 78.87(6) 5_556 5_566
P1 Rb Na2 99.95(4) 5_556 5_566
P1 Rb Na2 47.48(5) 5_566 5_566
P6 Rb Na2 48.95(5) 2_565 5_566
P6 Rb Na2 100.56(5) 2 5_566
P5 Rb Na2 167.82(5) 2 5_566
P5 Rb Na2 99.25(3) 2_565 5_566
Ga3 Rb Na2 82.14(4) 2_565 5_566
Ga3 Rb Na2 132.02(4) 2 5_566
Na1 Rb Na2 141.76(6) 5_556 5_566
Na1 Rb Na2 89.12(4) 5_566 5_566
P1 Rb Na2 47.48(5) 5_556 5_556
P1 Rb Na2 99.95(4) 5_566 5_556
P6 Rb Na2 100.56(5) 2_565 5_556
P6 Rb Na2 48.95(5) 2 5_556
P5 Rb Na2 99.25(3) 2 5_556
P5 Rb Na2 167.82(5) 2_565 5_556
Ga3 Rb Na2 132.02(4) 2_565 5_556
Ga3 Rb Na2 82.14(4) 2 5_556
Na1 Rb Na2 89.12(4) 5_556 5_556
Na1 Rb Na2 141.76(6) 5_566 5_556
Na2 Rb Na2 78.15(5) 5_566 5_556
P5 Na1 P5 106.45(10) 2_565 2
P5 Na1 P1 111.84(7) 2_565 .
P5 Na1 P1 111.84(7) 2 .
P5 Na1 P5 109.26(7) 2_565 6_556
P5 Na1 P5 109.26(7) 2 6_556
P1 Na1 P5 108.16(9) . 6_556
P5 Na1 Na3 60.54(6) 2_565 .
P5 Na1 Na3 60.54(6) 2 .
P1 Na1 Na3 93.65(9) . .
P5 Na1 Na3 158.19(11) 6_556 .
P5 Na1 Na7 54.13(6) 2_565 2_564
P5 Na1 Na7 120.49(10) 2 2_564
P1 Na1 Na7 58.03(6) . 2_564
P5 Na1 Na7 130.07(6) 6_556 2_564
Na3 Na1 Na7 62.03(7) . 2_564
P5 Na1 Na7 120.49(10) 2_565 2_554
P5 Na1 Na7 54.13(6) 2 2_554
P1 Na1 Na7 58.03(6) . 2_554
P5 Na1 Na7 130.07(6) 6_556 2_554
Na3 Na1 Na7 62.03(7) . 2_554
Na7 Na1 Na7 86.08(9) 2_564 2_554
P5 Na1 Na1 122.01(13) 2_565 5_556
P5 Na1 Na1 56.25(5) 2 5_556
P1 Na1 Na1 126.10(9) . 5_556
P5 Na1 Na1 53.01(8) 6_556 5_556
Na3 Na1 Na1 113.68(10) . 5_556
Na7 Na1 Na1 174.99(14) 2_564 5_556
Na7 Na1 Na1 94.08(4) 2_554 5_556
P5 Na1 Na1 56.25(5) 2_565 5_566
P5 Na1 Na1 122.01(13) 2 5_566
P1 Na1 Na1 126.10(9) . 5_566
P5 Na1 Na1 53.01(8) 6_556 5_566
Na3 Na1 Na1 113.68(10) . 5_566
Na7 Na1 Na1 94.08(4) 2_564 5_566
Na7 Na1 Na1 174.99(14) 2_554 5_566
Na1 Na1 Na1 85.33(12) 5_556 5_566
P5 Na1 Rb 166.19(8) 2_565 5_556
P5 Na1 Rb 87.34(3) 2 5_556
P1 Na1 Rb 61.99(5) . 5_556
P5 Na1 Rb 64.13(5) 6_556 5_556
Na3 Na1 Rb 129.93(6) . 5_556
Na7 Na1 Rb 119.59(9) 2_564 5_556
Na7 Na1 Rb 68.08(5) 2_554 5_556
Na1 Na1 Rb 64.94(6) 5_556 5_556
Na1 Na1 Rb 115.93(12) 5_566 5_556
P5 Na1 Rb 87.34(3) 2_565 5_566
P5 Na1 Rb 166.19(8) 2 5_566
P1 Na1 Rb 61.99(5) . 5_566
P5 Na1 Rb 64.13(5) 6_556 5_566
Na3 Na1 Rb 129.93(6) . 5_566
Na7 Na1 Rb 68.08(5) 2_564 5_566
Na7 Na1 Rb 119.59(9) 2_554 5_566
Na1 Na1 Rb 115.93(11) 5_556 5_566
Na1 Na1 Rb 64.94(6) 5_566 5_566
Rb Na1 Rb 78.87(6) 5_556 5_566
P5 Na1 Rb 62.90(6) 2_565 .
P5 Na1 Rb 62.90(6) 2 .
P1 Na1 Rb 168.88(10) . .
P5 Na1 Rb 82.96(7) 6_556 .
Na3 Na1 Rb 75.23(7) . .
Na7 Na1 Rb 114.99(7) 2_564 .
Na7 Na1 Rb 114.99(7) 2_554 .
Na1 Na1 Rb 60.45(8) 5_556 .
Na1 Na1 Rb 60.45(8) 5_566 .
Rb Na1 Rb 125.38(6) 5_556 .
Rb Na1 Rb 125.38(6) 5_566 .
P4 Na2 P4 107.60(10) 2_554 2_564
P4 Na2 P1 111.14(7) 2_554 .
P4 Na2 P1 111.14(7) 2_564 .
P4 Na2 P6 110.70(7) 2_554 6_556
P4 Na2 P6 110.70(7) 2_564 6_556
P1 Na2 P6 105.62(9) . 6_556
P4 Na2 Na8 59.97(6) 2_554 6_556
P4 Na2 Na8 59.97(6) 2_564 6_556
P1 Na2 Na8 159.72(11) . 6_556
P6 Na2 Na8 94.67(9) 6_556 6_556
P4 Na2 Na6 120.21(10) 2_554 2_564
P4 Na2 Na6 53.22(6) 2_564 2_564
P1 Na2 Na6 58.28(6) . 2_564
P6 Na2 Na6 129.07(7) 6_556 2_564
Na8 Na2 Na6 108.49(8) 6_556 2_564
P4 Na2 Na6 53.22(6) 2_554 2_554
P4 Na2 Na6 120.21(10) 2_564 2_554
P1 Na2 Na6 58.28(6) . 2_554
P6 Na2 Na6 129.07(7) 6_556 2_554
Na8 Na2 Na6 108.49(8) 6_556 2_554
Na6 Na2 Na6 86.11(9) 2_564 2_554
P4 Na2 Na5 60.98(6) 2_554 .
P4 Na2 Na5 60.98(6) 2_564 .
P1 Na2 Na5 92.87(9) . .
P6 Na2 Na5 161.52(11) 6_556 .
Na8 Na2 Na5 66.85(8) 6_556 .
Na6 Na2 Na5 61.28(7) 2_564 .
Na6 Na2 Na5 61.28(7) 2_554 .
P4 Na2 Na8 52.15(6) 2_554 2_554
P4 Na2 Na8 117.72(10) 2_564 2_554
P1 Na2 Na8 131.09(6) . 2_554
P6 Na2 Na8 59.19(6) 6_556 2_554
Na8 Na2 Na8 60.27(7) 6_556 2_554
Na6 Na2 Na8 168.11(11) 2_564 2_554
Na6 Na2 Na8 93.77(4) 2_554 2_554
Na5 Na2 Na8 108.35(8) . 2_554
P4 Na2 Na8 117.72(10) 2_554 2_564
P4 Na2 Na8 52.15(6) 2_564 2_564
P1 Na2 Na8 131.09(6) . 2_564
P6 Na2 Na8 59.19(6) 6_556 2_564
Na8 Na2 Na8 60.27(7) 6_556 2_564
Na6 Na2 Na8 93.77(4) 2_564 2_564
Na6 Na2 Na8 168.11(11) 2_554 2_564
Na5 Na2 Na8 108.35(8) . 2_564
Na8 Na2 Na8 83.89(8) 2_554 2_564
P4 Na2 Rb 165.27(7) 2_554 5_566
P4 Na2 Rb 87.13(4) 2_564 5_566
P1 Na2 Rb 61.98(5) . 5_566
P6 Na2 Rb 62.04(5) 6_556 5_566
Na8 Na2 Rb 130.91(6) 6_556 5_566
Na6 Na2 Rb 68.68(5) 2_564 5_566
Na6 Na2 Rb 119.80(8) 2_554 5_566
Na5 Na2 Rb 129.85(6) . 5_566
Na8 Na2 Rb 120.99(8) 2_554 5_566
Na8 Na2 Rb 70.87(5) 2_564 5_566
P4 Na2 Rb 87.13(4) 2_554 5_556
P4 Na2 Rb 165.27(7) 2_564 5_556
P1 Na2 Rb 61.98(5) . 5_556
P6 Na2 Rb 62.04(5) 6_556 5_556
Na8 Na2 Rb 130.91(6) 6_556 5_556
Na6 Na2 Rb 119.80(8) 2_564 5_556
Na6 Na2 Rb 68.68(5) 2_554 5_556
Na5 Na2 Rb 129.85(6) . 5_556
Na8 Na2 Rb 70.87(5) 2_554 5_556
Na8 Na2 Rb 120.99(8) 2_564 5_556
Rb Na2 Rb 78.15(5) 5_566 5_556
P2 Na3 P3 103.27(8) . 2_565
P2 Na3 P3 103.27(8) . 2
P3 Na3 P3 96.04(9) 2_565 2
P2 Na3 P5 111.63(7) . 2
P3 Na3 P5 145.05(10) 2_565 2
P3 Na3 P5 74.55(4) 2 2
P2 Na3 P5 111.63(7) . 2_565
P3 Na3 P5 74.55(4) 2_565 2_565
P3 Na3 P5 145.05(10) 2 2_565
P5 Na3 P5 93.86(9) 2 2_565
P2 Na3 Ga3 132.96(4) . 2_565
P3 Na3 Ga3 42.85(4) 2_565 2_565
P3 Na3 Ga3 110.61(9) 2 2_565
P5 Na3 Ga3 108.25(9) 2 2_565
P5 Na3 Ga3 41.14(4) 2_565 2_565
P2 Na3 Ga3 132.96(4) . 2
P3 Na3 Ga3 110.61(9) 2_565 2
P3 Na3 Ga3 42.85(4) 2 2
P5 Na3 Ga3 41.14(4) 2 2
P5 Na3 Ga3 108.25(9) 2_565 2
Ga3 Na3 Ga3 93.75(7) 2_565 2
P2 Na3 Na1 95.54(10) . .
P3 Na3 Na1 127.10(6) 2_565 .
P3 Na3 Na1 127.10(6) 2 .
P5 Na3 Na1 52.57(5) 2 .
P5 Na3 Na1 52.57(5) 2_565 .
Ga3 Na3 Na1 89.33(7) 2_565 .
Ga3 Na3 Na1 89.33(7) 2 .
P2 Na3 Na7 60.26(6) . 2_554
P3 Na3 Na7 163.52(11) 2_565 2_554
P3 Na3 Na7 88.16(4) 2 2_554
P5 Na3 Na7 51.39(6) 2 2_554
P5 Na3 Na7 110.49(9) 2_565 2_554
Ga3 Na3 Na7 148.74(10) 2_565 2_554
Ga3 Na3 Na7 83.21(4) 2 2_554
Na1 Na3 Na7 59.61(7) . 2_554
P2 Na3 Na7 60.26(6) . 2_564
P3 Na3 Na7 88.16(4) 2_565 2_564
P3 Na3 Na7 163.52(11) 2 2_564
P5 Na3 Na7 110.49(9) 2 2_564
P5 Na3 Na7 51.39(6) 2_565 2_564
Ga3 Na3 Na7 83.21(4) 2_565 2_564
Ga3 Na3 Na7 148.74(10) 2 2_564
Na1 Na3 Na7 59.61(7) . 2_564
Na7 Na3 Na7 83.61(9) 2_554 2_564
P2 Na3 Na5 54.34(6) . 2_565
P3 Na3 Na5 48.94(6) 2_565 2_565
P3 Na3 Na5 106.40(9) 2 2_565
P5 Na3 Na5 165.95(9) 2 2_565
P5 Na3 Na5 92.70(4) 2_565 2_565
Ga3 Na3 Na5 84.74(4) 2_565 2_565
Ga3 Na3 Na5 146.16(10) 2 2_565
Na1 Na3 Na5 124.39(8) . 2_565
Na7 Na3 Na5 114.60(9) 2_554 2_565
Na7 Na3 Na5 64.78(7) 2_564 2_565
P2 Na3 Na5 54.34(6) . 2
P3 Na3 Na5 106.40(9) 2_565 2
P3 Na3 Na5 48.94(6) 2 2
P5 Na3 Na5 92.70(4) 2 2
P5 Na3 Na5 165.95(9) 2_565 2
Ga3 Na3 Na5 146.16(10) 2_565 2
Ga3 Na3 Na5 84.74(4) 2 2
Na1 Na3 Na5 124.39(8) . 2
Na7 Na3 Na5 64.78(7) 2_554 2
Na7 Na3 Na5 114.60(9) 2_564 2
Na5 Na3 Na5 78.36(8) 2_565 2
Ga3 Na4 Ga3 92.23(7) 2 2_565
Ga3 Na4 Ga2 140.24(9) 2 2_565
Ga3 Na4 Ga2 74.39(3) 2_565 2_565
Ga3 Na4 Ga2 74.39(3) 2 2
Ga3 Na4 Ga2 140.24(9) 2_565 2
Ga2 Na4 Ga2 92.11(7) 2_565 2
Ga3 Na4 P3 41.85(4) 2 2
Ga3 Na4 P3 106.94(8) 2_565 2
Ga2 Na4 P3 177.77(10) 2_565 2
Ga2 Na4 P3 87.94(3) 2 2
Ga3 Na4 P3 106.94(8) 2 2_565
Ga3 Na4 P3 41.85(4) 2_565 2_565
Ga2 Na4 P3 87.94(3) 2_565 2_565
Ga2 Na4 P3 177.77(10) 2 2_565
P3 Na4 P3 91.93(8) 2 2_565
Ga3 Na4 Ga1 141.07(9) 2 2_565
Ga3 Na4 Ga1 75.34(3) 2_565 2_565
Ga2 Na4 Ga1 72.36(3) 2_565 2_565
Ga2 Na4 Ga1 136.63(9) 2 2_565
P3 Na4 Ga1 106.13(8) 2 2_565
P3 Na4 Ga1 41.35(4) 2_565 2_565
Ga3 Na4 Ga1 75.34(3) 2 2
Ga3 Na4 Ga1 141.07(9) 2_565 2
Ga2 Na4 Ga1 136.63(9) 2_565 2
Ga2 Na4 Ga1 72.36(3) 2 2
P3 Na4 Ga1 41.35(4) 2 2
P3 Na4 Ga1 106.13(8) 2_565 2
Ga1 Na4 Ga1 91.34(7) 2_565 2
Ga3 Na4 P6 41.66(4) 2 2
Ga3 Na4 P6 105.90(8) 2_565 2
Ga2 Na4 P6 105.46(8) 2_565 2
Ga2 Na4 P6 41.11(4) 2 2
P3 Na4 P6 76.00(5) 2 2
P3 Na4 P6 140.94(10) 2_565 2
Ga1 Na4 P6 177.21(10) 2_565 2
Ga1 Na4 P6 89.17(2) 2 2
Ga3 Na4 P6 105.90(8) 2 2_565
Ga3 Na4 P6 41.66(4) 2_565 2_565
Ga2 Na4 P6 41.11(4) 2_565 2_565
Ga2 Na4 P6 105.46(8) 2 2_565
P3 Na4 P6 140.94(10) 2 2_565
P3 Na4 P6 76.00(5) 2_565 2_565
Ga1 Na4 P6 89.17(2) 2_565 2_565
Ga1 Na4 P6 177.21(10) 2 2_565
P6 Na4 P6 90.20(8) 2 2_565
Ga3 Na4 P2 177.49(7) 2 2_565
Ga3 Na4 P2 90.24(3) 2_565 2_565
Ga2 Na4 P2 40.33(4) 2_565 2_565
Ga2 Na4 P2 103.39(8) 2 2_565
P3 Na4 P2 137.54(10) 2 2_565
P3 Na4 P2 75.25(4) 2_565 2_565
Ga1 Na4 P2 40.27(4) 2_565 2_565
Ga1 Na4 P2 102.97(8) 2 2_565
P6 Na4 P2 136.97(10) 2 2_565
P6 Na4 P2 75.72(5) 2_565 2_565
Ga3 Na4 P2 90.24(3) 2 2
Ga3 Na4 P2 177.49(7) 2_565 2
Ga2 Na4 P2 103.39(8) 2_565 2
Ga2 Na4 P2 40.33(4) 2 2
P3 Na4 P2 75.25(4) 2 2
P3 Na4 P2 137.54(10) 2_565 2
Ga1 Na4 P2 102.97(8) 2_565 2
Ga1 Na4 P2 40.27(4) 2 2
P6 Na4 P2 75.72(5) 2 2
P6 Na4 P2 136.97(10) 2_565 2
P2 Na4 P2 87.29(8) 2_565 2
P3 Na5 P2 105.36(8) . 2_554
P3 Na5 P2 105.36(8) . 2_564
P2 Na5 P2 97.78(9) 2_554 2_564
P3 Na5 Ga2 133.62(4) . 2_554
P2 Na5 Ga2 42.34(4) 2_554 2_554
P2 Na5 Ga2 110.57(9) 2_564 2_554
P3 Na5 Ga2 133.62(4) . 2_564
P2 Na5 Ga2 110.57(9) 2_554 2_564
P2 Na5 Ga2 42.34(4) 2_564 2_564
Ga2 Na5 Ga2 92.71(7) 2_554 2_564
P3 Na5 P4 111.49(7) . 2_554
P2 Na5 P4 73.79(4) 2_554 2_554
P2 Na5 P4 143.14(10) 2_564 2_554
Ga2 Na5 P4 40.54(4) 2_554 2_554
Ga2 Na5 P4 106.05(9) 2_564 2_554
P3 Na5 P4 111.49(7) . 2_564
P2 Na5 P4 143.14(10) 2_554 2_564
P2 Na5 P4 73.79(4) 2_564 2_564
Ga2 Na5 P4 106.05(9) 2_554 2_564
Ga2 Na5 P4 40.54(4) 2_564 2_564
P4 Na5 P4 91.48(9) 2_554 2_564
P3 Na5 Na2 96.31(9) . .
P2 Na5 Na2 124.68(6) 2_554 .
P2 Na5 Na2 124.68(6) 2_564 .
Ga2 Na5 Na2 86.71(7) 2_554 .
Ga2 Na5 Na2 86.71(7) 2_564 .
P4 Na5 Na2 50.90(5) 2_554 .
P4 Na5 Na2 50.90(5) 2_564 .
P3 Na5 Na6 61.53(6) . 2_564
P2 Na5 Na6 166.74(10) 2_554 2_564
P2 Na5 Na6 88.28(4) 2_564 2_564
Ga2 Na5 Na6 145.22(10) 2_554 2_564
Ga2 Na5 Na6 81.82(5) 2_564 2_564
P4 Na5 Na6 108.09(9) 2_554 2_564
P4 Na5 Na6 49.97(6) 2_564 2_564
Na2 Na5 Na6 58.80(7) . 2_564
P3 Na5 Na6 61.53(6) . 2_554
P2 Na5 Na6 88.28(4) 2_554 2_554
P2 Na5 Na6 166.74(10) 2_564 2_554
Ga2 Na5 Na6 81.82(5) 2_554 2_554
Ga2 Na5 Na6 145.22(10) 2_564 2_554
P4 Na5 Na6 49.97(6) 2_554 2_554
P4 Na5 Na6 108.09(9) 2_564 2_554
Na2 Na5 Na6 58.80(7) . 2_554
Na6 Na5 Na6 83.50(9) 2_564 2_554
P3 Na5 Na3 55.42(6) . 2_564
P2 Na5 Na3 107.97(9) 2_554 2_564
P2 Na5 Na3 49.95(6) 2_564 2_564
Ga2 Na5 Na3 147.03(10) 2_554 2_564
Ga2 Na5 Na3 85.68(4) 2_564 2_564
P4 Na5 Na3 166.91(9) 2_554 2_564
P4 Na5 Na3 93.96(4) 2_564 2_564
Na2 Na5 Na3 125.95(7) . 2_564
Na6 Na5 Na3 67.16(6) 2_564 2_564
Na6 Na5 Na3 116.94(9) 2_554 2_564
P3 Na5 Na3 55.42(6) . 2_554
P2 Na5 Na3 49.95(6) 2_554 2_554
P2 Na5 Na3 107.97(9) 2_564 2_554
Ga2 Na5 Na3 85.68(4) 2_554 2_554
Ga2 Na5 Na3 147.03(10) 2_564 2_554
P4 Na5 Na3 93.96(4) 2_554 2_554
P4 Na5 Na3 166.91(9) 2_564 2_554
Na2 Na5 Na3 125.95(7) . 2_554
Na6 Na5 Na3 116.94(9) 2_564 2_554
Na6 Na5 Na3 67.16(6) 2_554 2_554
Na3 Na5 Na3 78.36(8) 2_564 2_554
P4 Na6 P1 106.00(7) . 2_565
P4 Na6 P1 106.00(7) . 2
P1 Na6 P1 97.33(9) 2_565 2
P4 Na6 Ga1 132.43(4) . 2_565
P1 Na6 Ga1 41.70(4) 2_565 2_565
P1 Na6 Ga1 111.20(9) 2 2_565
P4 Na6 Ga1 132.43(4) . 2
P1 Na6 Ga1 111.20(9) 2_565 2
P1 Na6 Ga1 41.70(4) 2 2
Ga1 Na6 Ga1 95.12(7) 2_565 2
P4 Na6 P3 110.36(8) . 2
P1 Na6 P3 143.56(10) 2_565 2
P1 Na6 P3 75.23(4) 2 2
Ga1 Na6 P3 107.01(8) 2_565 2
Ga1 Na6 P3 41.53(4) 2 2
P4 Na6 P3 110.36(8) . 2_565
P1 Na6 P3 75.23(4) 2_565 2_565
P1 Na6 P3 143.56(10) 2 2_565
Ga1 Na6 P3 41.53(4) 2_565 2_565
Ga1 Na6 P3 107.01(8) 2 2_565
P3 Na6 P3 89.73(8) 2 2_565
P4 Na6 Na2 53.94(6) . 2_565
P1 Na6 Na2 52.40(6) 2_565 2_565
P1 Na6 Na2 114.52(9) 2 2_565
Ga1 Na6 Na2 83.61(4) 2_565 2_565
Ga1 Na6 Na2 153.67(11) 2 2_565
P3 Na6 Na2 162.50(11) 2 2_565
P3 Na6 Na2 89.45(4) 2_565 2_565
P4 Na6 Na2 53.94(6) . 2
P1 Na6 Na2 114.52(9) 2_565 2
P1 Na6 Na2 52.40(6) 2 2
Ga1 Na6 Na2 153.67(11) 2_565 2
Ga1 Na6 Na2 83.61(4) 2 2
P3 Na6 Na2 89.45(4) 2 2
P3 Na6 Na2 162.50(11) 2_565 2
Na2 Na6 Na2 86.11(9) 2_565 2
P4 Na6 Na5 60.55(7) . 2
P1 Na6 Na5 166.48(10) 2_565 2
P1 Na6 Na5 88.41(4) 2 2
Ga1 Na6 Na5 146.03(10) 2_565 2
Ga1 Na6 Na5 81.17(5) 2 2
P3 Na6 Na5 49.82(6) 2 2
P3 Na6 Na5 107.11(9) 2_565 2
Na2 Na6 Na5 114.08(9) 2_565 2
Na2 Na6 Na5 59.92(7) 2 2
P4 Na6 Na5 60.55(7) . 2_565
P1 Na6 Na5 88.41(4) 2_565 2_565
P1 Na6 Na5 166.48(10) 2 2_565
Ga1 Na6 Na5 81.17(5) 2_565 2_565
Ga1 Na6 Na5 146.03(10) 2 2_565
P3 Na6 Na5 107.11(9) 2 2_565
P3 Na6 Na5 49.82(6) 2_565 2_565
Na2 Na6 Na5 59.92(7) 2_565 2_565
Na2 Na6 Na5 114.08(9) 2 2_565
Na5 Na6 Na5 83.50(9) 2 2_565
P4 Na6 Na7 144.23(11) . .
P1 Na6 Na7 54.94(5) 2_565 .
P1 Na6 Na7 54.94(5) 2 .
Ga1 Na6 Na7 56.37(5) 2_565 .
Ga1 Na6 Na7 56.37(5) 2 .
P3 Na6 Na7 94.51(7) 2 .
P3 Na6 Na7 94.51(7) 2_565 .
Na2 Na6 Na7 102.98(8) 2_565 .
Na2 Na6 Na7 102.98(8) 2 .
Na5 Na6 Na7 136.63(5) 2 .
Na5 Na6 Na7 136.63(5) 2_565 .
P5 Na7 P1 107.16(7) 1_556 2
P5 Na7 P1 107.16(7) 1_556 2_565
P1 Na7 P1 97.01(9) 2 2_565
P5 Na7 Ga1 133.32(4) 1_556 2
P1 Na7 Ga1 41.31(4) 2 2
P1 Na7 Ga1 109.80(9) 2_565 2
P5 Na7 Ga1 133.32(4) 1_556 2_565
P1 Na7 Ga1 109.80(9) 2 2_565
P1 Na7 Ga1 41.31(4) 2_565 2_565
Ga1 Na7 Ga1 93.36(7) 2 2_565
P5 Na7 P2 109.84(8) 1_556 2
P1 Na7 P2 74.10(4) 2 2
P1 Na7 P2 142.95(10) 2_565 2
Ga1 Na7 P2 41.45(4) 2 2
Ga1 Na7 P2 106.96(8) 2_565 2
P5 Na7 P2 109.84(8) 1_556 2_565
P1 Na7 P2 142.95(10) 2 2_565
P1 Na7 P2 74.10(4) 2_565 2_565
Ga1 Na7 P2 106.96(8) 2 2_565
Ga1 Na7 P2 41.45(4) 2_565 2_565
P2 Na7 P2 91.38(8) 2 2_565
P5 Na7 Na1 54.05(6) 1_556 2_565
P1 Na7 Na1 115.22(10) 2 2_565
P1 Na7 Na1 53.39(6) 2_565 2_565
Ga1 Na7 Na1 153.70(10) 2 2_565
Ga1 Na7 Na1 84.46(4) 2_565 2_565
P2 Na7 Na1 162.44(11) 2 2_565
P2 Na7 Na1 88.66(4) 2_565 2_565
P5 Na7 Na1 54.05(6) 1_556 2
P1 Na7 Na1 53.39(6) 2 2
P1 Na7 Na1 115.22(10) 2_565 2
Ga1 Na7 Na1 84.46(4) 2 2
Ga1 Na7 Na1 153.70(10) 2_565 2
P2 Na7 Na1 88.66(4) 2 2
P2 Na7 Na1 162.44(11) 2_565 2
Na1 Na7 Na1 86.08(9) 2_565 2
P5 Na7 Na3 58.88(6) 1_556 2_565
P1 Na7 Na3 166.02(10) 2 2_565
P1 Na7 Na3 88.38(4) 2_565 2_565
Ga1 Na7 Na3 147.46(10) 2 2_565
Ga1 Na7 Na3 82.71(4) 2_565 2_565
P2 Na7 Na3 108.94(9) 2 2_565
P2 Na7 Na3 50.98(6) 2_565 2_565
Na1 Na7 Na3 58.36(7) 2_565 2_565
Na1 Na7 Na3 112.67(9) 2 2_565
P5 Na7 Na3 58.88(6) 1_556 2
P1 Na7 Na3 88.38(4) 2 2
P1 Na7 Na3 166.02(10) 2_565 2
Ga1 Na7 Na3 82.71(4) 2 2
Ga1 Na7 Na3 147.46(10) 2_565 2
P2 Na7 Na3 50.98(6) 2 2
P2 Na7 Na3 108.94(9) 2_565 2
Na1 Na7 Na3 112.67(9) 2_565 2
Na1 Na7 Na3 58.36(7) 2 2
Na3 Na7 Na3 83.61(9) 2_565 2
P5 Na7 Na6 145.83(11) 1_556 .
P1 Na7 Na6 54.74(5) 2 .
P1 Na7 Na6 54.74(5) 2_565 .
Ga1 Na7 Na6 55.17(5) 2 .
Ga1 Na7 Na6 55.17(5) 2_565 .
P2 Na7 Na6 93.57(7) 2 .
P2 Na7 Na6 93.57(7) 2_565 .
Na1 Na7 Na6 103.95(8) 2_565 .
Na1 Na7 Na6 103.95(8) 2 .
Na3 Na7 Na6 136.83(5) 2_565 .
Na3 Na7 Na6 136.83(5) 2 .
P4 Na8 P4 110.27(7) . 5_656
P4 Na8 P4 110.27(7) . 5_666
P4 Na8 P4 95.31(9) 5_656 5_666
P4 Na8 Ga2 132.33(4) . 5_666
P4 Na8 Ga2 110.02(8) 5_656 5_666
P4 Na8 Ga2 41.62(4) 5_666 5_666
P4 Na8 Ga2 132.33(4) . 5_656
P4 Na8 Ga2 41.62(4) 5_656 5_656
P4 Na8 Ga2 110.02(8) 5_666 5_656
Ga2 Na8 Ga2 95.01(7) 5_666 5_656
P4 Na8 P6 105.14(7) . 5_666
P4 Na8 P6 144.41(10) 5_656 5_666
P4 Na8 P6 75.26(4) 5_666 5_666
Ga2 Na8 P6 42.05(4) 5_666 5_666
Ga2 Na8 P6 108.82(8) 5_656 5_666
P4 Na8 P6 105.14(7) . 5_656
P4 Na8 P6 75.26(4) 5_656 5_656
P4 Na8 P6 144.41(10) 5_666 5_656
Ga2 Na8 P6 108.82(8) 5_666 5_656
Ga2 Na8 P6 42.05(4) 5_656 5_656
P6 Na8 P6 92.49(9) 5_666 5_656
P4 Na8 Na2 95.71(10) . 6_656
P4 Na8 Na2 52.46(5) 5_656 6_656
P4 Na8 Na2 52.46(5) 5_666 6_656
Ga2 Na8 Na2 89.20(7) 5_666 6_656
Ga2 Na8 Na2 89.20(7) 5_656 6_656
P6 Na8 Na2 127.67(6) 5_666 6_656
P6 Na8 Na2 127.67(6) 5_656 6_656
P4 Na8 Na8 59.24(8) . 5_656
P4 Na8 Na8 51.03(6) 5_656 5_656
P4 Na8 Na8 111.84(12) 5_666 5_656
Ga2 Na8 Na8 150.67(14) 5_666 5_656
Ga2 Na8 Na8 82.72(4) 5_656 5_656
P6 Na8 Na8 164.05(13) 5_666 5_656
P6 Na8 Na8 89.05(4) 5_656 5_656
Na2 Na8 Na8 61.60(9) 6_656 5_656
P4 Na8 Na8 59.24(8) . 5_666
P4 Na8 Na8 111.84(12) 5_656 5_666
P4 Na8 Na8 51.03(6) 5_666 5_666
Ga2 Na8 Na8 82.72(4) 5_666 5_666
Ga2 Na8 Na8 150.67(14) 5_656 5_666
P6 Na8 Na8 89.05(4) 5_666 5_666
P6 Na8 Na8 164.05(13) 5_656 5_666
Na2 Na8 Na8 61.60(9) 6_656 5_666
Na8 Na8 Na8 85.23(12) 5_656 5_666
P4 Na8 Na2 53.06(6) . 2
P4 Na8 Na2 88.13(4) 5_656 2
P4 Na8 Na2 162.83(10) 5_666 2
Ga2 Na8 Na2 150.95(10) 5_666 2
Ga2 Na8 Na2 83.60(4) 5_656 2
P6 Na8 Na2 111.05(9) 5_666 2
P6 Na8 Na2 52.66(6) 5_656 2
Na2 Na8 Na2 119.73(7) 6_656 2
Na8 Na8 Na2 58.13(7) 5_656 2
Na8 Na8 Na2 112.16(11) 5_666 2
P4 Na8 Na2 53.06(6) . 2_565
P4 Na8 Na2 162.83(10) 5_656 2_565
P4 Na8 Na2 88.13(4) 5_666 2_565
Ga2 Na8 Na2 83.60(4) 5_666 2_565
Ga2 Na8 Na2 150.95(10) 5_656 2_565
P6 Na8 Na2 52.66(6) 5_666 2_565
P6 Na8 Na2 111.05(9) 5_656 2_565
Na2 Na8 Na2 119.73(7) 6_656 2_565
Na8 Na8 Na2 112.16(11) 5_656 2_565
Na8 Na8 Na2 58.13(7) 5_666 2_565
Na2 Na8 Na2 83.89(8) 2 2_565
P1 Ga1 P2 116.42(7) . .
P1 Ga1 P3 119.78(7) . .
P2 Ga1 P3 123.81(7) . .
P1 Ga1 Na6 67.85(6) . 2_554
P2 Ga1 Na6 131.99(4) . 2_554
P3 Ga1 Na6 72.63(6) . 2_554
P1 Ga1 Na6 67.85(6) . 2_564
P2 Ga1 Na6 131.99(4) . 2_564
P3 Ga1 Na6 72.63(6) . 2_564
Na6 Ga1 Na6 95.12(7) 2_554 2_564
P1 Ga1 Na7 67.13(6) . 2_564
P2 Ga1 Na7 70.52(6) . 2_564
P3 Ga1 Na7 133.14(4) . 2_564
Na6 Ga1 Na7 134.97(7) 2_554 2_564
Na6 Ga1 Na7 68.47(6) 2_564 2_564
P1 Ga1 Na7 67.13(6) . 2_554
P2 Ga1 Na7 70.52(6) . 2_554
P3 Ga1 Na7 133.14(4) . 2_554
Na6 Ga1 Na7 68.47(6) 2_554 2_554
Na6 Ga1 Na7 134.97(7) 2_564 2_554
Na7 Ga1 Na7 93.36(7) 2_564 2_554
P1 Ga1 Na4 134.32(4) . 2_564
P2 Ga1 Na4 72.66(6) . 2_564
P3 Ga1 Na4 68.94(6) . 2_564
Na6 Ga1 Na4 141.57(7) 2_554 2_564
Na6 Ga1 Na4 74.20(6) 2_564 2_564
Na7 Ga1 Na4 76.07(6) 2_564 2_564
Na7 Ga1 Na4 143.13(7) 2_554 2_564
P1 Ga1 Na4 134.32(4) . 2_554
P2 Ga1 Na4 72.66(6) . 2_554
P3 Ga1 Na4 68.94(6) . 2_554
Na6 Ga1 Na4 74.20(6) 2_554 2_554
Na6 Ga1 Na4 141.57(7) 2_564 2_554
Na7 Ga1 Na4 143.13(7) 2_564 2_554
Na7 Ga1 Na4 76.07(6) 2_554 2_554
Na4 Ga1 Na4 91.33(7) 2_564 2_554
P4 Ga2 P2 114.77(7) . .
P4 Ga2 P6 118.39(7) . .
P2 Ga2 P6 126.84(7) . .
P4 Ga2 Na8 69.01(6) . 5_666
P2 Ga2 Na8 132.07(4) . 5_666
P6 Ga2 Na8 70.51(6) . 5_666
P4 Ga2 Na8 69.01(6) . 5_656
P2 Ga2 Na8 132.07(4) . 5_656
P6 Ga2 Na8 70.51(6) . 5_656
Na8 Ga2 Na8 95.01(7) 5_666 5_656
P4 Ga2 Na5 70.54(6) . 2_565
P2 Ga2 Na5 65.84(6) . 2_565
P6 Ga2 Na5 133.64(4) . 2_565
Na8 Ga2 Na5 72.14(6) 5_666 2_565
Na8 Ga2 Na5 139.50(7) 5_656 2_565
P4 Ga2 Na5 70.54(6) . 2
P2 Ga2 Na5 65.84(6) . 2
P6 Ga2 Na5 133.64(4) . 2
Na8 Ga2 Na5 139.50(7) 5_666 2
Na8 Ga2 Na5 72.14(6) 5_656 2
Na5 Ga2 Na5 92.71(7) 2_565 2
P4 Ga2 Na4 133.94(4) . 2_554
P2 Ga2 Na4 73.14(6) . 2_554
P6 Ga2 Na4 70.70(6) . 2_554
Na8 Ga2 Na4 141.17(7) 5_666 2_554
Na8 Ga2 Na4 73.57(6) 5_656 2_554
Na5 Ga2 Na4 138.83(7) 2_565 2_554
Na5 Ga2 Na4 73.18(6) 2 2_554
P4 Ga2 Na4 133.94(4) . 2_564
P2 Ga2 Na4 73.14(6) . 2_564
P6 Ga2 Na4 70.70(6) . 2_564
Na8 Ga2 Na4 73.57(6) 5_666 2_564
Na8 Ga2 Na4 141.17(7) 5_656 2_564
Na5 Ga2 Na4 73.18(6) 2_565 2_564
Na5 Ga2 Na4 138.83(7) 2 2_564
Na4 Ga2 Na4 92.11(7) 2_554 2_564
P5 Ga3 P3 114.48(7) . .
P5 Ga3 P6 125.05(7) . .
P3 Ga3 P6 120.47(7) . .
P5 Ga3 Na3 69.36(6) . 2_554
P3 Ga3 Na3 67.23(6) . 2_554
P6 Ga3 Na3 133.00(4) . 2_554
P5 Ga3 Na3 69.36(6) . 2_564
P3 Ga3 Na3 67.23(6) . 2_564
P6 Ga3 Na3 133.00(4) . 2_564
Na3 Ga3 Na3 93.75(7) 2_554 2_564
P5 Ga3 Na4 133.56(4) . 2_564
P3 Ga3 Na4 69.27(6) . 2_564
P6 Ga3 Na4 70.48(5) . 2_564
Na3 Ga3 Na4 136.46(7) 2_554 2_564
Na3 Ga3 Na4 70.90(6) 2_564 2_564
P5 Ga3 Na4 133.56(4) . 2_554
P3 Ga3 Na4 69.27(6) . 2_554
P6 Ga3 Na4 70.48(6) . 2_554
Na3 Ga3 Na4 70.90(6) 2_554 2_554
Na3 Ga3 Na4 136.46(7) 2_564 2_554
Na4 Ga3 Na4 92.23(7) 2_564 2_554
P5 Ga3 Rb 70.80(4) . 2_564
P3 Ga3 Rb 140.239(10) . 2_564
P6 Ga3 Rb 67.66(3) . 2_564
Na3 Ga3 Rb 139.28(6) 2_554 2_564
Na3 Ga3 Rb 79.89(5) 2_564 2_564
Na4 Ga3 Rb 79.51(4) 2_564 2_564
Na4 Ga3 Rb 137.71(5) 2_554 2_564
P5 Ga3 Rb 70.80(4) . 2_554
P3 Ga3 Rb 140.239(10) . 2_554
P6 Ga3 Rb 67.66(3) . 2_554
Na3 Ga3 Rb 79.89(5) 2_554 2_554
Na3 Ga3 Rb 139.28(6) 2_564 2_554
Na4 Ga3 Rb 137.71(5) 2_564 2_554
Na4 Ga3 Rb 79.51(4) 2_554 2_554
Rb Ga3 Rb 79.51(2) 2_564 2_554
Ga1 P1 Na2 117.24(9) . .
Ga1 P1 Na1 118.03(9) . .
Na2 P1 Na1 124.72(9) . .
Ga1 P1 Na6 70.45(6) . 2_554
Na2 P1 Na6 69.32(7) . 2_554
Na1 P1 Na6 131.29(5) . 2_554
Ga1 P1 Na6 70.45(6) . 2_564
Na2 P1 Na6 69.32(7) . 2_564
Na1 P1 Na6 131.29(5) . 2_564
Na6 P1 Na6 97.33(9) 2_554 2_564
Ga1 P1 Na7 71.56(6) . 2_564
Na2 P1 Na7 131.48(5) . 2_564
Na1 P1 Na7 68.58(7) . 2_564
Na6 P1 Na7 142.00(9) 2_554 2_564
Na6 P1 Na7 70.32(6) 2_564 2_564
Ga1 P1 Na7 71.56(6) . 2_554
Na2 P1 Na7 131.48(5) . 2_554
Na1 P1 Na7 68.58(7) . 2_554
Na6 P1 Na7 70.32(6) 2_554 2_554
Na6 P1 Na7 142.00(9) 2_564 2_554
Na7 P1 Na7 97.01(9) 2_564 2_554
Ga1 P1 Rb 137.69(2) . 5_556
Na2 P1 Rb 70.53(5) . 5_556
Na1 P1 Rb 69.34(5) . 5_556
Na6 P1 Rb 75.24(5) 2_554 5_556
Na6 P1 Rb 139.13(8) 2_564 5_556
Na7 P1 Rb 137.28(8) 2_564 5_556
Na7 P1 Rb 74.11(5) 2_554 5_556
Ga1 P1 Rb 137.69(2) . 5_566
Na2 P1 Rb 70.53(5) . 5_566
Na1 P1 Rb 69.34(5) . 5_566
Na6 P1 Rb 139.13(8) 2_554 5_566
Na6 P1 Rb 75.24(5) 2_564 5_566
Na7 P1 Rb 74.11(5) 2_564 5_566
Na7 P1 Rb 137.28(8) 2_554 5_566
Rb P1 Rb 84.63(4) 5_556 5_566
Ga2 P2 Ga1 114.04(8) . .
Ga2 P2 Na3 129.60(9) . .
Ga1 P2 Na3 116.36(9) . .
Ga2 P2 Na5 71.81(6) . 2_565
Ga1 P2 Na5 130.97(5) . 2_565
Na3 P2 Na5 75.70(7) . 2_565
Ga2 P2 Na5 71.81(6) . 2
Ga1 P2 Na5 130.97(5) . 2
Na3 P2 Na5 75.70(7) . 2
Na5 P2 Na5 97.78(9) 2_565 2
Ga2 P2 Na7 133.72(4) . 2_554
Ga1 P2 Na7 68.02(6) . 2_554
Na3 P2 Na7 68.76(7) . 2_554
Na5 P2 Na7 144.45(9) 2_565 2_554
Na5 P2 Na7 74.65(6) 2 2_554
Ga2 P2 Na7 133.72(4) . 2_564
Ga1 P2 Na7 68.02(6) . 2_564
Na3 P2 Na7 68.76(7) . 2_564
Na5 P2 Na7 74.65(6) 2_565 2_564
Na5 P2 Na7 144.45(9) 2 2_564
Na7 P2 Na7 91.39(8) 2_554 2_564
Ga2 P2 Na4 66.53(6) . 2_554
Ga1 P2 Na4 67.07(6) . 2_554
Na3 P2 Na4 136.01(4) . 2_554
Na5 P2 Na4 138.19(9) 2_565 2_554
Na5 P2 Na4 72.87(6) 2 2_554
Na7 P2 Na4 73.74(6) 2_554 2_554
Na7 P2 Na4 135.05(9) 2_564 2_554
Ga2 P2 Na4 66.53(6) . 2_564
Ga1 P2 Na4 67.07(6) . 2_564
Na3 P2 Na4 136.01(4) . 2_564
Na5 P2 Na4 72.87(6) 2_565 2_564
Na5 P2 Na4 138.19(9) 2 2_564
Na7 P2 Na4 135.05(9) 2_554 2_564
Na7 P2 Na4 73.74(6) 2_564 2_564
Na4 P2 Na4 87.28(8) 2_554 2_564
Ga1 P3 Ga3 118.85(8) . .
Ga1 P3 Na5 113.80(9) . .
Ga3 P3 Na5 127.35(10) . .
Ga1 P3 Na3 131.95(5) . 2_554
Ga3 P3 Na3 69.92(6) . 2_554
Na5 P3 Na3 75.64(7) . 2_554
Ga1 P3 Na3 131.95(5) . 2_564
Ga3 P3 Na3 69.92(6) . 2_564
Na5 P3 Na3 75.64(7) . 2_564
Na3 P3 Na3 96.04(9) 2_554 2_564
Ga1 P3 Na4 69.70(6) . 2_564
Ga3 P3 Na4 68.89(6) . 2_564
Na5 P3 Na4 133.72(4) . 2_564
Na3 P3 Na4 138.76(9) 2_554 2_564
Na3 P3 Na4 71.52(6) 2_564 2_564
Ga1 P3 Na4 69.70(6) . 2_554
Ga3 P3 Na4 68.89(6) . 2_554
Na5 P3 Na4 133.72(4) . 2_554
Na3 P3 Na4 71.52(6) 2_554 2_554
Na3 P3 Na4 138.76(9) 2_564 2_554
Na4 P3 Na4 91.93(8) 2_564 2_554
Ga1 P3 Na6 65.83(6) . 2_554
Ga3 P3 Na6 134.77(4) . 2_554
Na5 P3 Na6 68.65(7) . 2_554
Na3 P3 Na6 76.29(6) 2_554 2_554
Na3 P3 Na6 144.28(9) 2_564 2_554
Na4 P3 Na6 135.53(9) 2_564 2_554
Na4 P3 Na6 72.50(6) 2_554 2_554
Ga1 P3 Na6 65.83(6) . 2_564
Ga3 P3 Na6 134.77(4) . 2_564
Na5 P3 Na6 68.65(7) . 2_564
Na3 P3 Na6 144.28(9) 2_554 2_564
Na3 P3 Na6 76.29(6) 2_564 2_564
Na4 P3 Na6 72.50(6) 2_564 2_564
Na4 P3 Na6 135.53(9) 2_554 2_564
Na6 P3 Na6 89.73(8) 2_554 2_564
Ga2 P4 Na8 117.50(9) . .
Ga2 P4 Na6 118.85(9) . .
Na8 P4 Na6 123.65(10) . .
Ga2 P4 Na2 126.19(5) . 2_565
Na8 P4 Na2 74.79(7) . 2_565
Na6 P4 Na2 72.84(7) . 2_565
Ga2 P4 Na2 126.19(5) . 2
Na8 P4 Na2 74.79(7) . 2
Na6 P4 Na2 72.84(7) . 2
Na2 P4 Na2 107.60(10) 2_565 2
Ga2 P4 Na8 69.37(6) . 5_656
Na8 P4 Na8 69.73(7) . 5_656
Na6 P4 Na8 132.29(4) . 5_656
Na2 P4 Na8 144.20(9) 2_565 5_656
Na2 P4 Na8 67.56(6) 2 5_656
Ga2 P4 Na8 69.37(6) . 5_666
Na8 P4 Na8 69.73(7) . 5_666
Na6 P4 Na8 132.29(4) . 5_666
Na2 P4 Na8 67.56(6) 2_565 5_666
Na2 P4 Na8 144.20(9) 2 5_666
Na8 P4 Na8 95.31(9) 5_656 5_666
Ga2 P4 Na5 68.93(6) . 2
Na8 P4 Na5 134.16(4) . 2
Na6 P4 Na5 69.48(7) . 2
Na2 P4 Na5 141.57(9) 2_565 2
Na2 P4 Na5 68.13(6) 2 2
Na8 P4 Na5 71.78(6) 5_656 2
Na8 P4 Na5 138.25(9) 5_666 2
Ga2 P4 Na5 68.93(6) . 2_565
Na8 P4 Na5 134.16(4) . 2_565
Na6 P4 Na5 69.48(7) . 2_565
Na2 P4 Na5 68.13(6) 2_565 2_565
Na2 P4 Na5 141.57(9) 2 2_565
Na8 P4 Na5 138.25(9) 5_656 2_565
Na8 P4 Na5 71.78(6) 5_666 2_565
Na5 P4 Na5 91.48(9) 2 2_565
Ga3 P5 Na1 126.73(5) . 2_554
Ga3 P5 Na1 126.73(5) . 2_564
Na1 P5 Na1 106.45(10) 2_554 2_564
Ga3 P5 Na7 118.66(9) . 1_554
Na1 P5 Na7 71.82(7) 2_554 1_554
Na1 P5 Na7 71.82(7) 2_564 1_554
Ga3 P5 Na1 126.18(9) . 6_656
Na1 P5 Na1 70.74(7) 2_554 6_656
Na1 P5 Na1 70.74(7) 2_564 6_656
Na7 P5 Na1 115.16(9) 1_554 6_656
Ga3 P5 Na3 69.50(6) . 2_554
Na1 P5 Na3 66.89(7) 2_554 2_554
Na1 P5 Na3 141.06(9) 2_564 2_554
Na7 P5 Na3 69.73(7) 1_554 2_554
Na1 P5 Na3 132.84(5) 6_656 2_554
Ga3 P5 Na3 69.50(6) . 2_564
Na1 P5 Na3 141.06(9) 2_554 2_564
Na1 P5 Na3 66.89(7) 2_564 2_564
Na7 P5 Na3 69.73(7) 1_554 2_564
Na1 P5 Na3 132.84(5) 6_656 2_564
Na3 P5 Na3 93.86(9) 2_554 2_564
Ga3 P5 Rb 73.11(4) . 2_564
Na1 P5 Rb 135.47(8) 2_554 2_564
Na1 P5 Rb 71.03(5) 2_564 2_564
Na7 P5 Rb 139.22(2) 1_554 2_564
Na1 P5 Rb 66.61(5) 6_656 2_564
Na3 P5 Rb 141.66(8) 2_554 2_564
Na3 P5 Rb 80.66(5) 2_564 2_564
Ga3 P5 Rb 73.11(4) . 2_554
Na1 P5 Rb 71.03(5) 2_554 2_554
Na1 P5 Rb 135.47(8) 2_564 2_554
Na7 P5 Rb 139.22(2) 1_554 2_554
Na1 P5 Rb 66.61(5) 6_656 2_554
Na3 P5 Rb 80.66(5) 2_554 2_554
Na3 P5 Rb 141.66(8) 2_564 2_554
Rb P5 Rb 80.77(4) 2_564 2_554
Ga2 P6 Ga3 115.98(7) . .
Ga2 P6 Na2 113.74(8) . 6_656
Ga3 P6 Na2 130.28(9) . 6_656
Ga2 P6 Na8 67.44(6) . 5_666
Ga3 P6 Na8 133.26(4) . 5_666
Na2 P6 Na8 68.14(6) 6_656 5_666
Ga2 P6 Na8 67.44(6) . 5_656
Ga3 P6 Na8 133.26(4) . 5_656
Na2 P6 Na8 68.14(6) 6_656 5_656
Na8 P6 Na8 92.49(9) 5_666 5_656
Ga2 P6 Na4 68.19(6) . 2_554
Ga3 P6 Na4 67.86(6) . 2_554
Na2 P6 Na4 134.35(4) 6_656 2_554
Na8 P6 Na4 135.60(9) 5_666 2_554
Na8 P6 Na4 72.01(6) 5_656 2_554
Ga2 P6 Na4 68.19(6) . 2_564
Ga3 P6 Na4 67.86(6) . 2_564
Na2 P6 Na4 134.35(4) 6_656 2_564
Na8 P6 Na4 72.01(6) 5_666 2_564
Na8 P6 Na4 135.60(9) 5_656 2_564
Na4 P6 Na4 90.20(8) 2_554 2_564
Ga2 P6 Rb 137.98(2) . 2_554
Ga3 P6 Rb 74.50(4) . 2_554
Na2 P6 Rb 69.00(5) 6_656 2_554
Na8 P6 Rb 136.81(7) 5_666 2_554
Na8 P6 Rb 76.50(5) 5_656 2_554
Na4 P6 Rb 80.96(5) 2_554 2_554
Na4 P6 Rb 141.88(8) 2_564 2_554
Ga2 P6 Rb 137.98(2) . 2_564
Ga3 P6 Rb 74.50(4) . 2_564
Na2 P6 Rb 69.00(5) 6_656 2_564
Na8 P6 Rb 76.50(5) 5_666 2_564
Na8 P6 Rb 136.81(7) 5_656 2_564
Na4 P6 Rb 141.88(8) 2_554 2_564
Na4 P6 Rb 80.96(5) 2_564 2_564
Rb P6 Rb 83.55(4) 2_554 2_564

loop_
_geom_bond_atom_site_label_1
_geom_bond_atom_site_label_2
_geom_bond_distance
_geom_bond_site_symmetry_2
Rb P1 3.4869(13) 5_556
Rb P1 3.4869(13) 5_566
Rb P6 3.5234(14) 2_565
Rb P6 3.5234(14) 2
Rb P5 3.6228(14) 2
Rb P5 3.6228(14) 2_565
Rb Ga3 3.6707(8) 2_565
Rb Ga3 3.6707(8) 2
Rb Na1 3.696(2) 5_556
Rb Na1 3.696(2) 5_566
Rb Na2 3.724(2) 5_566
Rb Na2 3.724(2) 5_556
Na1 P5 2.931(2) 2_565
Na1 P5 2.931(2) 2
Na1 P1 2.965(3) .
Na1 P5 3.051(3) 6_556
Na1 Na3 3.394(4) .
Na1 Na7 3.439(3) 2_564
Na1 Na7 3.439(3) 2_554
Na1 Na1 3.464(4) 5_556
Na1 Na1 3.464(4) 5_566
Na1 Rb 3.696(2) 5_556
Na1 Rb 3.696(2) 5_566
Na2 P4 2.9088(19) 2_554
Na2 P4 2.9088(19) 2_564
Na2 P1 2.911(3) .
Na2 P6 3.008(3) 6_556
Na2 Na8 3.390(4) 6_556
Na2 Na6 3.438(3) 2_564
Na2 Na6 3.438(3) 2_554
Na2 Na5 3.479(4) .
Na2 Na8 3.512(3) 2_554
Na2 Na8 3.512(3) 2_564
Na2 Rb 3.724(2) 5_566
Na2 Rb 3.724(2) 5_556
Na3 P2 2.935(3) .
Na3 P3 3.158(2) 2_565
Na3 P3 3.158(2) 2
Na3 P5 3.213(2) 2
Na3 P5 3.213(2) 2_565
Na3 Ga3 3.2163(19) 2_565
Na3 Ga3 3.2163(19) 2
Na3 Na7 3.521(3) 2_554
Na3 Na7 3.521(3) 2_564
Na3 Na5 3.716(3) 2_565
Na3 Na5 3.716(3) 2
Na4 Ga3 3.257(2) 2
Na4 Ga3 3.257(2) 2_565
Na4 Ga2 3.260(2) 2_565
Na4 Ga2 3.260(2) 2
Na4 P3 3.265(2) 2
Na4 P3 3.265(2) 2_565
Na4 Ga1 3.282(2) 2_565
Na4 Ga1 3.282(2) 2
Na4 P6 3.314(2) 2
Na4 P6 3.314(2) 2_565
Na4 P2 3.401(2) 2_565
Na4 P2 3.401(2) 2
Na5 P3 2.892(3) .
Na5 P2 3.116(2) 2_554
Na5 P2 3.116(2) 2_564
Na5 Ga2 3.244(2) 2_554
Na5 Ga2 3.244(2) 2_564
Na5 P4 3.278(2) 2_554
Na5 P4 3.278(2) 2_564
Na5 Na6 3.525(3) 2_564
Na5 Na6 3.525(3) 2_554
Na5 Na3 3.716(3) 2_564
Na5 Na3 3.716(3) 2_554
Na6 P4 2.882(3) .
Na6 P1 3.126(2) 2_565
Na6 P1 3.126(2) 2
Na6 Ga1 3.1809(19) 2_565
Na6 Ga1 3.1809(19) 2
Na6 P3 3.328(2) 2
Na6 P3 3.328(2) 2_565
Na6 Na2 3.438(3) 2_565
Na6 Na2 3.438(3) 2
Na6 Na5 3.525(3) 2
Na6 Na5 3.525(3) 2_565
Na6 Na7 3.605(4) .
Na7 P5 2.933(3) 1_556
Na7 P1 3.134(2) 2
Na7 P1 3.134(2) 2_565
Na7 Ga1 3.227(2) 2
Na7 Ga1 3.227(2) 2_565
Na7 P2 3.280(2) 2
Na7 P2 3.280(2) 2_565
Na7 Na1 3.439(3) 2_565
Na7 Na1 3.439(3) 2
Na7 Na3 3.521(3) 2_565
Na7 Na3 3.521(3) 2
Na8 P4 2.874(3) .
Na8 P4 3.176(2) 5_656
Na8 P4 3.176(2) 5_666
Na8 Ga2 3.1834(18) 5_666
Na8 Ga2 3.1834(18) 5_656
Na8 P6 3.250(2) 5_666
Na8 P6 3.250(2) 5_656
Na8 Na2 3.391(4) 6_656
Na8 Na8 3.467(4) 5_656
Na8 Na8 3.467(4) 5_666
Na8 Na2 3.512(3) 2
Na8 Na2 3.512(3) 2_565
Ga1 P1 2.2454(17) .
Ga1 P2 2.303(2) .
Ga1 P3 2.312(2) .
Ga1 Na6 3.1808(19) 2_554
Ga1 Na6 3.1808(19) 2_564
Ga1 Na7 3.227(2) 2_564
Ga1 Na7 3.227(2) 2_554
Ga1 Na4 3.282(2) 2_564
Ga1 Na4 3.282(2) 2_554
Ga2 P4 2.2593(19) .
Ga2 P2 2.3000(19) .
Ga2 P6 2.309(2) .
Ga2 Na8 3.1834(19) 5_666
Ga2 Na8 3.1834(18) 5_656
Ga2 Na5 3.244(2) 2_565
Ga2 Na5 3.244(2) 2
Ga2 Na4 3.260(2) 2_554
Ga2 Na4 3.260(2) 2_564
Ga3 P5 2.2593(19) .
Ga3 P3 2.3291(18) .
Ga3 P6 2.337(2) .
Ga3 Na3 3.2162(19) 2_554
Ga3 Na3 3.2162(19) 2_564
Ga3 Na4 3.257(2) 2_564
Ga3 Na4 3.257(2) 2_554
Ga3 Rb 3.6707(8) 2_564
Ga3 Rb 3.6707(8) 2_554
P1 Na6 3.126(2) 2_554
P1 Na6 3.126(2) 2_564
P1 Na7 3.134(2) 2_564
P1 Na7 3.134(2) 2_554
P1 Rb 3.4870(13) 5_556
P1 Rb 3.4870(13) 5_566
P2 Na5 3.115(2) 2_565
P2 Na5 3.115(2) 2
P2 Na7 3.280(2) 2_554
P2 Na7 3.280(2) 2_564
P2 Na4 3.401(2) 2_554
P2 Na4 3.401(2) 2_564
P3 Na3 3.158(2) 2_554
P3 Na3 3.158(2) 2_564
P3 Na4 3.265(2) 2_564
P3 Na4 3.265(2) 2_554
P3 Na6 3.328(2) 2_554
P3 Na6 3.328(2) 2_564
P4 Na2 2.9088(19) 2_565
P4 Na2 2.9088(19) 2
P4 Na8 3.176(2) 5_656
P4 Na8 3.176(2) 5_666
P4 Na5 3.278(2) 2
P4 Na5 3.278(2) 2_565
P5 Na1 2.931(2) 2_554
P5 Na1 2.931(2) 2_564
P5 Na7 2.933(3) 1_554
P5 Na1 3.051(3) 6_656
P5 Na3 3.213(2) 2_554
P5 Na3 3.213(2) 2_564
P5 Rb 3.6228(14) 2_564
P5 Rb 3.6228(14) 2_554
P6 Na2 3.008(3) 6_656
P6 Na8 3.250(2) 5_666
P6 Na8 3.250(2) 5_656
P6 Na4 3.314(2) 2_554
P6 Na4 3.314(2) 2_564
P6 Rb 3.5234(14) 2_554
P6 Rb 3.5234(14) 2_564
